data_4088795
loop_
_publ_author_name
'Maya, Rosa A.'
'Maity, Ayan'
'Teets, Thomas S.'

_publ_section_title
;
 Fluorination of Cyclometalated Iridium \b-Ketoiminate and \b-Diketiminate
 Complexes: Extreme Redox Tuning and Ligand-Centered Excited States
;
_journal_issue 17
_journal_name_full Organometallics
_journal_page_first 2890
_journal_paper_doi 10.1021/acs.organomet.6b00453
_journal_volume 35
_journal_year 2016
_chemical_formula_sum 'C47 H29 F12 Ir N4 S2'
_chemical_formula_weight 1134.06
_space_group_crystal_system monoclinic
_space_group_IT_number 14
_space_group_name_Hall '-P 2yn'
_space_group_name_H-M_alt 'P 1 21/n 1'
_atom_sites_solution_hydrogens geom
_audit_creation_method SHELXL-2014/7
_cell_angle_alpha 90
_cell_angle_beta 100.963(5)
_cell_angle_gamma 90
_cell_formula_units_Z 4
_cell_length_a 12.954(5)
_cell_length_b 24.222(9)
_cell_length_c 13.469(5)
_cell_measurement_reflns_used 9859
_cell_measurement_temperature 123(2)
_cell_measurement_theta_max 27.58
_cell_measurement_theta_min 2.28
_cell_volume 4149(3)
_computing_cell_refinement 'Bruker SAINT'
_computing_data_collection 'Bruker APEX2'
_computing_data_reduction 'Bruker SAINT'
_computing_molecular_graphics 'Bruker SHELXTL'
_computing_publication_material 'Bruker SHELXTL'
_computing_structure_refinement 'SHELXL-2014/7 (Sheldrick, 2014)'
_computing_structure_solution 'SHELXS-97 (Sheldrick 2008)'
_diffrn_ambient_temperature 123(2)
_diffrn_measured_fraction_theta_full 0.999
_diffrn_measured_fraction_theta_max 0.996
_diffrn_measurement_device_type 'Bruker APEX-II CCD'
_diffrn_measurement_method '\f and \w scans'
_diffrn_radiation_type MoK\a
_diffrn_radiation_wavelength 0.71073
_diffrn_reflns_av_R_equivalents 0.0198
_diffrn_reflns_av_unetI/netI 0.0229
_diffrn_reflns_Laue_measured_fraction_full 0.999
_diffrn_reflns_Laue_measured_fraction_max 0.996
_diffrn_reflns_limit_h_max 16
_diffrn_reflns_limit_h_min -11
_diffrn_reflns_limit_k_max 31
_diffrn_reflns_limit_k_min -31
_diffrn_reflns_limit_l_max 16
_diffrn_reflns_limit_l_min -17
_diffrn_reflns_number 25745
_diffrn_reflns_point_group_measured_fraction_full 0.999
_diffrn_reflns_point_group_measured_fraction_max 0.996
_diffrn_reflns_theta_full 25.242
_diffrn_reflns_theta_max 27.596
_diffrn_reflns_theta_min 1.681
_exptl_absorpt_coefficient_mu 3.415
_exptl_absorpt_correction_T_max 0.7456
_exptl_absorpt_correction_T_min 0.6331
_exptl_absorpt_correction_type multi-scan
_exptl_absorpt_process_details sadabs
_exptl_crystal_colour red
_exptl_crystal_density_diffrn 1.815
_exptl_crystal_description block
_exptl_crystal_F_000 2224
_exptl_crystal_size_max 0.450
_exptl_crystal_size_mid 0.360
_exptl_crystal_size_min 0.250
_refine_diff_density_max 1.381
_refine_diff_density_min -0.736
_refine_diff_density_rms 0.079
_refine_ls_extinction_method none
_refine_ls_goodness_of_fit_ref 1.023
_refine_ls_hydrogen_treatment constr
_refine_ls_matrix_type full
_refine_ls_number_parameters 604
_refine_ls_number_reflns 9570
_refine_ls_number_restraints 126
_refine_ls_restrained_S_all 1.074
_refine_ls_R_factor_all 0.0227
_refine_ls_R_factor_gt 0.0208
_refine_ls_shift/su_max 0.004
_refine_ls_shift/su_mean 0.000
_refine_ls_structure_factor_coef Fsqd
_refine_ls_weighting_details 'w=1/[\s^2^(Fo^2^)+(0.0184P)^2^+6.1475P] where P=(Fo^2^+2Fc^2^)/3'
_refine_ls_weighting_scheme calc
_refine_ls_wR_factor_gt 0.0485
_refine_ls_wR_factor_ref 0.0492
_reflns_Friedel_coverage 0.000
_reflns_number_gt 8991
_reflns_number_total 9570
_reflns_threshold_expression 'I > 2\s(I)'
_cod_data_source_file om6b00453_si_002.cif
_cod_data_source_block 6
_cod_original_sg_symbol_H-M 'P 21/n'
_cod_database_code 4088795
_shelx_shelxl_version_number 2014/7
_shelx_space_group_comment
; 
The symmetry employed for this shelxl refinement is uniquely defined 
by the following loop, which should always be used as a source of 
symmetry information in preference to the above space-group names. 
They are only intended as comments. 
;
_shelx_estimated_absorpt_t_min 0.309
_shelx_estimated_absorpt_t_max 0.482

loop_
_space_group_symop_operation_xyz
'x, y, z'
'-x+1/2, y+1/2, -z+1/2'
'-x, -y, -z'
'x-1/2, -y-1/2, z-1/2'

loop_
_atom_site_label
_atom_site_type_symbol
_atom_site_fract_x
_atom_site_fract_y
_atom_site_fract_z
_atom_site_U_iso_or_equiv
_atom_site_adp_type
_atom_site_occupancy
_atom_site_site_symmetry_order
_atom_site_calc_flag
_atom_site_refinement_flags_posn
_atom_site_refinement_flags_adp
_atom_site_refinement_flags_occupancy
_atom_site_disorder_assembly
_atom_site_disorder_group
Ir1 Ir 0.82560(2) -0.09636(2) 0.74166(2) 0.01149(3) Uani 1 1 d . . . . .
S1 S 0.99832(4) -0.07332(2) 0.48420(4) 0.01842(11) Uani 1 1 d . . . . .
S2 S 0.83322(5) -0.05187(2) 1.06853(4) 0.02011(12) Uani 1 1 d . . . . .
N1 N 0.86128(15) -0.08553(7) 0.59926(14) 0.0140(4) Uani 1 1 d . . . . .
N2 N 0.81596(15) -0.09914(7) 0.89359(14) 0.0147(4) Uani 1 1 d . . . . .
N3 N 0.65810(14) -0.07532(7) 0.71627(14) 0.0137(3) Uani 1 1 d . . . . .
N4 N 0.77865(14) -0.17939(7) 0.69259(13) 0.0137(4) Uani 1 1 d . . . . .
F51 F 0.68904(18) 0.16765(7) 0.65134(14) 0.0488(5) Uani 1 1 d . . . . .
F52 F 0.57195(15) 0.12806(8) 0.54023(13) 0.0439(4) Uani 1 1 d . . . . .
F53 F 0.73214(15) 0.10326(7) 0.55699(14) 0.0385(4) Uani 1 1 d . . . . .
F54 F 0.46319(14) 0.07489(8) 0.93808(14) 0.0435(4) Uani 1 1 d . . . . .
F55 F 0.60387(16) 0.03786(7) 1.02069(12) 0.0426(4) Uani 1 1 d . . . . .
F56 F 0.60453(15) 0.12217(7) 0.97222(13) 0.0397(4) Uani 1 1 d . . . . .
F61 F 1.06530(15) -0.30052(9) 0.87378(14) 0.0531(6) Uani 1 1 d . . . . .
F62 F 1.12299(14) -0.34366(7) 0.75553(15) 0.0443(4) Uani 1 1 d . . . . .
F63 F 1.18918(12) -0.26604(7) 0.80862(13) 0.0363(4) Uani 1 1 d . . . . .
F66 F 0.91669(19) -0.20044(9) 0.37015(14) 0.0566(5) Uani 1 1 d D U . . .
F64A F 1.0605(10) -0.2160(8) 0.4264(13) 0.0832(14) Uani 0.202(4) 1 d D U P A 2
F65A F 1.0035(12) -0.2921(4) 0.4057(7) 0.0645(10) Uani 0.202(4) 1 d D U P A 2
F64 F 1.0620(3) -0.2409(2) 0.4087(3) 0.0832(14) Uani 0.798(4) 1 d D U P A 1
F65 F 0.9138(3) -0.28504(10) 0.37445(17) 0.0645(10) Uani 0.798(4) 1 d D U P A 1
C1 C 0.46805(19) -0.09321(10) 0.7033(2) 0.0254(5) Uani 1 1 d . . . . .
H1A H 0.4605 -0.0844 0.7726 0.038 Uiso 1 1 calc R U . . .
H1B H 0.4189 -0.1227 0.6766 0.038 Uiso 1 1 calc R U . . .
H1C H 0.4527 -0.0603 0.6608 0.038 Uiso 1 1 calc R U . . .
C2 C 0.58005(18) -0.11216(9) 0.70344(17) 0.0166(4) Uani 1 1 d . . . . .
C3 C 0.59190(18) -0.16829(9) 0.68414(18) 0.0186(4) Uani 1 1 d . . . . .
H3 H 0.5294 -0.1895 0.6789 0.022 Uiso 1 1 calc R U . . .
C4 C 0.68082(18) -0.19828(9) 0.67135(17) 0.0163(4) Uani 1 1 d . . . . .
C5 C 0.6603(2) -0.25721(9) 0.6333(2) 0.0248(5) Uani 1 1 d . . . . .
H5A H 0.6670 -0.2592 0.5621 0.037 Uiso 1 1 calc R U . . .
H5B H 0.5892 -0.2683 0.6399 0.037 Uiso 1 1 calc R U . . .
H5C H 0.7117 -0.2821 0.6735 0.037 Uiso 1 1 calc R U . . .
C10 C 0.96341(18) -0.08887(9) 0.59873(17) 0.0160(4) Uani 1 1 d . . . . .
C11 C 0.98126(17) -0.11365(9) 0.77161(17) 0.0142(4) Uani 1 1 d . . . . .
C12 C 1.04403(18) -0.13189(9) 0.86248(17) 0.0177(4) Uani 1 1 d . . . . .
H12 H 1.0123 -0.1388 0.9193 0.021 Uiso 1 1 calc R U . . .
C13 C 1.15146(19) -0.13993(10) 0.87078(18) 0.0216(5) Uani 1 1 d . . . . .
H13 H 1.1919 -0.1524 0.9331 0.026 Uiso 1 1 calc R U . . .
C14 C 1.20124(19) -0.13007(10) 0.7890(2) 0.0245(5) Uani 1 1 d . . . . .
H14 H 1.2749 -0.1355 0.7959 0.029 Uiso 1 1 calc R U . . .
C15 C 1.14233(19) -0.11245(10) 0.69805(19) 0.0222(5) Uani 1 1 d . . . . .
H15 H 1.1749 -0.1055 0.6418 0.027 Uiso 1 1 calc R U . . .
C16 C 1.03399(18) -0.10499(9) 0.69014(17) 0.0165(4) Uani 1 1 d . . . . .
C21 C 0.80372(18) -0.07114(8) 0.50425(16) 0.0150(4) Uani 1 1 d . . . . .
C22 C 0.69431(18) -0.06759(9) 0.47644(17) 0.0178(4) Uani 1 1 d . . . . .
H22 H 0.6501 -0.0773 0.5225 0.021 Uiso 1 1 calc R U . . .
C23 C 0.65220(19) -0.04942(9) 0.37907(18) 0.0205(5) Uani 1 1 d . . . . .
H23 H 0.5780 -0.0464 0.3589 0.025 Uiso 1 1 calc R U . . .
C24 C 0.7166(2) -0.03546(10) 0.30990(18) 0.0222(5) Uani 1 1 d . . . . .
H24 H 0.6856 -0.0219 0.2449 0.027 Uiso 1 1 calc R U . . .
C25 C 0.8244(2) -0.04125(10) 0.33539(17) 0.0205(5) Uani 1 1 d . . . . .
H25 H 0.8682 -0.0325 0.2884 0.025 Uiso 1 1 calc R U . . .
C26 C 0.86693(18) -0.06027(9) 0.43207(17) 0.0170(4) Uani 1 1 d . . . . .
C30 C 0.83432(17) -0.05088(9) 0.94060(16) 0.0151(4) Uani 1 1 d . . . . .
C31 C 0.86811(17) -0.01787(9) 0.78331(16) 0.0144(4) Uani 1 1 d . . . . .
C32 C 0.90023(18) 0.02476(9) 0.72543(18) 0.0176(4) Uani 1 1 d . . . . .
H32 H 0.9089 0.0172 0.6583 0.021 Uiso 1 1 calc R U . . .
C33 C 0.91959(18) 0.07785(9) 0.76432(19) 0.0199(5) Uani 1 1 d . . . . .
H33 H 0.9400 0.1060 0.7229 0.024 Uiso 1 1 calc R U . . .
C34 C 0.90943(19) 0.09025(9) 0.8634(2) 0.0219(5) Uani 1 1 d . . . . .
H34 H 0.9218 0.1267 0.8889 0.026 Uiso 1 1 calc R U . . .
C35 C 0.88109(18) 0.04888(9) 0.92390(18) 0.0197(5) Uani 1 1 d . . . . .
H35 H 0.8750 0.0564 0.9918 0.024 Uiso 1 1 calc R U . . .
C36 C 0.86154(17) -0.00425(9) 0.88347(17) 0.0156(4) Uani 1 1 d . . . . .
C41 C 0.81612(18) -0.12316(9) 1.06257(17) 0.0178(4) Uani 1 1 d . . . . .
C42 C 0.8185(2) -0.15993(10) 1.14259(18) 0.0222(5) Uani 1 1 d . . . . .
H42 H 0.8259 -0.1472 1.2103 0.027 Uiso 1 1 calc R U . . .
C43 C 0.8097(2) -0.21552(11) 1.12001(19) 0.0246(5) Uani 1 1 d . . . . .
H43 H 0.8135 -0.2416 1.1732 0.029 Uiso 1 1 calc R U . . .
C44 C 0.7951(2) -0.23404(10) 1.01962(19) 0.0227(5) Uani 1 1 d . . . . .
H44 H 0.7870 -0.2724 1.0060 0.027 Uiso 1 1 calc R U . . .
C45 C 0.79217(18) -0.19757(9) 0.93977(17) 0.0187(4) Uani 1 1 d . . . . .
H45 H 0.7812 -0.2105 0.8720 0.022 Uiso 1 1 calc R U . . .
C46 C 0.80575(17) -0.14150(9) 0.96166(17) 0.0154(4) Uani 1 1 d . . . . .
C51 C 0.63469(17) -0.01913(9) 0.73524(17) 0.0149(4) Uani 1 1 d . . . . .
C52 C 0.65134(18) 0.02133(9) 0.66567(17) 0.0171(4) Uani 1 1 d . . . . .
H52 H 0.6698 0.0106 0.6035 0.020 Uiso 1 1 calc R U . . .
C53 C 0.64112(18) 0.07690(9) 0.68670(18) 0.0187(4) Uani 1 1 d . . . . .
C54 C 0.61378(19) 0.09391(9) 0.77707(19) 0.0193(5) Uani 1 1 d . . . . .
H54 H 0.6075 0.1320 0.7915 0.023 Uiso 1 1 calc R U . . .
C55 C 0.59595(18) 0.05377(9) 0.84573(17) 0.0177(4) Uani 1 1 d . . . . .
C56 C 0.60609(17) -0.00235(9) 0.82576(17) 0.0165(4) Uani 1 1 d . . . . .
H56 H 0.5936 -0.0291 0.8736 0.020 Uiso 1 1 calc R U . . .
C57 C 0.6587(2) 0.11880(10) 0.6094(2) 0.0254(5) Uani 1 1 d . . . . .
C58 C 0.5673(2) 0.07188(10) 0.94380(19) 0.0241(5) Uani 1 1 d . . . . .
C61 C 0.86014(17) -0.21110(8) 0.66248(16) 0.0142(4) Uani 1 1 d . . . . .
C62 C 0.93510(18) -0.23741(9) 0.73585(17) 0.0168(4) Uani 1 1 d . . . . .
H62 H 0.9289 -0.2361 0.8050 0.020 Uiso 1 1 calc R U . . .
C63 C 1.01844(18) -0.26535(9) 0.70761(18) 0.0193(5) Uani 1 1 d . . . . .
C64 C 1.02971(19) -0.26736(10) 0.60665(19) 0.0217(5) Uani 1 1 d . . . . .
H64 H 1.0873 -0.2863 0.5879 0.026 Uiso 1 1 calc R U . . .
C65 C 0.95520(19) -0.24109(10) 0.53398(18) 0.0203(5) Uani 1 1 d . . . . .
C66 C 0.87025(18) -0.21363(9) 0.56124(17) 0.0175(4) Uani 1 1 d . . . . .
H66 H 0.8190 -0.1966 0.5107 0.021 Uiso 1 1 calc R U . . .
C67 C 1.0984(2) -0.29357(11) 0.7868(2) 0.0270(5) Uani 1 1 d . . . . .
C68 C 0.9657(2) -0.24287(12) 0.4244(2) 0.0316(6) Uani 1 1 d D U . . .

loop_
_atom_site_aniso_label
_atom_site_aniso_U_11
_atom_site_aniso_U_22
_atom_site_aniso_U_33
_atom_site_aniso_U_23
_atom_site_aniso_U_13
_atom_site_aniso_U_12
Ir1 0.01313(5) 0.01160(4) 0.01058(4) -0.00050(3) 0.00438(3) -0.00091(3)
S1 0.0179(3) 0.0233(3) 0.0159(3) 0.0028(2) 0.0078(2) -0.0012(2)
S2 0.0275(3) 0.0207(3) 0.0124(3) -0.0027(2) 0.0048(2) -0.0004(2)
N1 0.0165(9) 0.0126(8) 0.0141(9) 0.0005(7) 0.0058(7) -0.0017(7)
N2 0.0152(9) 0.0171(9) 0.0124(9) 0.0007(7) 0.0041(7) 0.0000(7)
N3 0.0152(9) 0.0138(8) 0.0131(9) -0.0001(7) 0.0053(7) 0.0006(7)
N4 0.0161(9) 0.0126(8) 0.0127(9) -0.0008(7) 0.0036(7) -0.0003(7)
F51 0.0926(16) 0.0200(8) 0.0376(10) 0.0018(7) 0.0217(10) -0.0157(9)
F52 0.0448(10) 0.0512(11) 0.0345(10) 0.0219(8) 0.0042(8) 0.0126(8)
F53 0.0474(11) 0.0324(9) 0.0436(10) 0.0154(7) 0.0287(8) 0.0067(7)
F54 0.0325(9) 0.0646(12) 0.0388(10) -0.0124(9) 0.0205(8) 0.0030(8)
F55 0.0750(13) 0.0344(9) 0.0192(8) 0.0010(7) 0.0108(8) 0.0188(9)
F56 0.0630(12) 0.0259(8) 0.0329(9) -0.0144(7) 0.0163(8) -0.0053(8)
F61 0.0383(10) 0.0870(15) 0.0379(10) 0.0375(10) 0.0171(8) 0.0272(10)
F62 0.0406(10) 0.0256(8) 0.0638(12) 0.0100(8) 0.0023(9) 0.0138(7)
F63 0.0229(8) 0.0416(9) 0.0402(10) 0.0060(7) -0.0048(7) 0.0013(7)
F66 0.0824(15) 0.0633(13) 0.0275(10) 0.0088(9) 0.0194(10) 0.0175(11)
F64A 0.0355(12) 0.195(5) 0.0231(17) -0.005(2) 0.0157(11) 0.014(2)
F65A 0.132(3) 0.0446(13) 0.0157(11) -0.0136(10) 0.0112(14) -0.0291(16)
F64 0.0355(12) 0.195(5) 0.0231(17) -0.005(2) 0.0157(11) 0.014(2)
F65 0.132(3) 0.0446(13) 0.0157(11) -0.0136(10) 0.0112(14) -0.0291(16)
C1 0.0162(12) 0.0228(12) 0.0388(15) -0.0068(10) 0.0091(10) -0.0013(9)
C2 0.0168(11) 0.0181(10) 0.0165(11) 0.0012(8) 0.0069(8) 0.0000(8)
C3 0.0163(11) 0.0174(10) 0.0234(12) -0.0008(9) 0.0072(9) -0.0038(8)
C4 0.0194(11) 0.0138(10) 0.0161(10) -0.0003(8) 0.0044(8) -0.0021(8)
C5 0.0216(12) 0.0157(11) 0.0370(15) -0.0067(10) 0.0051(10) -0.0026(9)
C10 0.0191(11) 0.0134(10) 0.0175(11) -0.0009(8) 0.0085(9) -0.0020(8)
C11 0.0147(10) 0.0121(9) 0.0161(10) -0.0021(8) 0.0041(8) -0.0022(8)
C12 0.0204(11) 0.0173(10) 0.0156(11) -0.0021(8) 0.0037(9) -0.0019(9)
C13 0.0194(12) 0.0240(12) 0.0193(11) -0.0010(9) -0.0018(9) 0.0000(9)
C14 0.0148(11) 0.0294(13) 0.0288(13) 0.0017(10) 0.0031(10) -0.0002(10)
C15 0.0189(12) 0.0262(12) 0.0233(12) 0.0035(9) 0.0089(9) -0.0006(9)
C16 0.0171(11) 0.0152(10) 0.0178(11) 0.0004(8) 0.0052(9) -0.0012(8)
C21 0.0213(11) 0.0112(9) 0.0131(10) -0.0010(8) 0.0050(8) -0.0017(8)
C22 0.0196(11) 0.0170(10) 0.0176(11) -0.0024(8) 0.0057(9) -0.0010(8)
C23 0.0209(12) 0.0207(11) 0.0184(11) -0.0027(9) 0.0003(9) 0.0014(9)
C24 0.0277(13) 0.0235(11) 0.0139(11) 0.0009(9) 0.0002(9) 0.0006(10)
C25 0.0263(12) 0.0220(11) 0.0142(11) 0.0012(9) 0.0064(9) -0.0025(9)
C26 0.0196(11) 0.0155(10) 0.0167(11) -0.0012(8) 0.0051(9) -0.0020(8)
C30 0.0155(10) 0.0177(10) 0.0124(10) -0.0026(8) 0.0032(8) 0.0009(8)
C31 0.0125(10) 0.0153(10) 0.0151(10) -0.0018(8) 0.0021(8) 0.0008(8)
C32 0.0190(11) 0.0167(10) 0.0182(11) 0.0002(8) 0.0061(9) -0.0027(8)
C33 0.0182(11) 0.0149(10) 0.0260(12) 0.0036(9) 0.0034(9) -0.0021(9)
C34 0.0216(12) 0.0140(10) 0.0291(13) -0.0039(9) 0.0026(10) -0.0013(9)
C35 0.0202(12) 0.0189(11) 0.0200(11) -0.0052(9) 0.0036(9) -0.0004(9)
C36 0.0139(10) 0.0160(10) 0.0170(11) -0.0008(8) 0.0031(8) 0.0004(8)
C41 0.0170(11) 0.0208(11) 0.0160(11) -0.0015(8) 0.0038(8) 0.0008(9)
C42 0.0248(12) 0.0288(12) 0.0137(11) 0.0014(9) 0.0054(9) 0.0005(10)
C43 0.0270(13) 0.0282(12) 0.0197(12) 0.0081(10) 0.0075(10) 0.0016(10)
C44 0.0278(13) 0.0198(11) 0.0229(12) 0.0021(9) 0.0104(10) 0.0003(9)
C45 0.0221(12) 0.0204(11) 0.0154(11) -0.0023(8) 0.0079(9) -0.0011(9)
C46 0.0124(10) 0.0201(11) 0.0150(10) 0.0025(8) 0.0058(8) 0.0002(8)
C51 0.0124(10) 0.0155(10) 0.0174(11) -0.0002(8) 0.0041(8) 0.0006(8)
C52 0.0165(11) 0.0184(10) 0.0173(11) 0.0001(8) 0.0058(9) 0.0007(8)
C53 0.0175(11) 0.0169(10) 0.0218(12) 0.0026(9) 0.0039(9) 0.0010(9)
C54 0.0176(11) 0.0158(10) 0.0237(12) -0.0018(9) 0.0023(9) 0.0014(8)
C55 0.0166(11) 0.0190(11) 0.0177(11) -0.0022(8) 0.0040(9) 0.0022(8)
C56 0.0138(10) 0.0186(10) 0.0177(11) 0.0013(8) 0.0050(8) -0.0003(8)
C57 0.0332(14) 0.0185(11) 0.0254(13) 0.0039(10) 0.0079(11) 0.0020(10)
C58 0.0296(13) 0.0214(12) 0.0224(12) -0.0015(9) 0.0078(10) 0.0032(10)
C61 0.0151(10) 0.0108(9) 0.0168(10) -0.0024(8) 0.0038(8) -0.0023(8)
C62 0.0193(11) 0.0157(10) 0.0158(11) 0.0005(8) 0.0041(9) -0.0022(8)
C63 0.0176(11) 0.0166(10) 0.0232(12) 0.0014(9) 0.0030(9) -0.0007(9)
C64 0.0184(11) 0.0197(11) 0.0285(13) -0.0038(9) 0.0083(10) 0.0013(9)
C65 0.0192(11) 0.0238(11) 0.0186(11) -0.0055(9) 0.0055(9) -0.0026(9)
C66 0.0182(11) 0.0181(10) 0.0159(11) -0.0022(8) 0.0026(8) -0.0014(9)
C67 0.0209(12) 0.0292(13) 0.0321(14) 0.0098(11) 0.0080(10) 0.0060(10)
C68 0.0285(14) 0.0451(16) 0.0224(13) -0.0062(11) 0.0080(11) 0.0062(12)

loop_
_atom_type_symbol
_atom_type_description
_atom_type_scat_dispersion_real
_atom_type_scat_dispersion_imag
_atom_type_scat_source
C C 0.0033 0.0016 'International Tables Vol C Tables 4.2.6.8 and 6.1.1.4'
H H 0.0000 0.0000 'International Tables Vol C Tables 4.2.6.8 and 6.1.1.4'
N N 0.0061 0.0033 'International Tables Vol C Tables 4.2.6.8 and 6.1.1.4'
F F 0.0171 0.0103 'International Tables Vol C Tables 4.2.6.8 and 6.1.1.4'
S S 0.1246 0.1234 'International Tables Vol C Tables 4.2.6.8 and 6.1.1.4'
Ir Ir -1.4442 7.9887 'International Tables Vol C Tables 4.2.6.8 and 6.1.1.4'

loop_
_geom_angle_atom_site_label_1
_geom_angle_atom_site_label_2
_geom_angle_atom_site_label_3
_geom_angle
C11 Ir1 C31 86.05(9)
C11 Ir1 N1 79.73(8)
C31 Ir1 N1 92.33(8)
C11 Ir1 N2 92.36(8)
C31 Ir1 N2 79.73(8)
N1 Ir1 N2 169.22(7)
C11 Ir1 N4 94.58(8)
C31 Ir1 N4 178.30(8)
N1 Ir1 N4 86.23(7)
N2 Ir1 N4 101.80(7)
C11 Ir1 N3 177.15(8)
C31 Ir1 N3 91.94(8)
N1 Ir1 N3 102.39(7)
N2 Ir1 N3 85.29(7)
N4 Ir1 N3 87.48(7)
C10 S1 C26 89.88(11)
C30 S2 C41 89.59(11)
C10 N1 C21 111.66(19)
C10 N1 Ir1 113.28(15)
C21 N1 Ir1 134.82(15)
C30 N2 C46 111.32(19)
C30 N2 Ir1 113.73(14)
C46 N2 Ir1 134.52(15)
C2 N3 C51 118.61(19)
C2 N3 Ir1 124.60(15)
C51 N3 Ir1 115.55(14)
C4 N4 C61 118.79(18)
C4 N4 Ir1 125.94(15)
C61 N4 Ir1 114.00(13)
N3 C2 C3 124.5(2)
N3 C2 C1 119.8(2)
C3 C2 C1 115.6(2)
C2 C3 C4 130.5(2)
N4 C4 C3 124.7(2)
N4 C4 C5 119.6(2)
C3 C4 C5 115.7(2)
N1 C10 C16 118.9(2)
N1 C10 S1 114.94(17)
C16 C10 S1 126.16(18)
C12 C11 C16 115.9(2)
C12 C11 Ir1 128.92(17)
C16 C11 Ir1 115.13(16)
C13 C12 C11 121.3(2)
C12 C13 C14 121.2(2)
C15 C14 C13 119.4(2)
C14 C15 C16 119.0(2)
C15 C16 C11 123.2(2)
C15 C16 C10 124.4(2)
C11 C16 C10 112.4(2)
N1 C21 C22 126.7(2)
N1 C21 C26 113.5(2)
C22 C21 C26 119.7(2)
C23 C22 C21 117.9(2)
C22 C23 C24 121.7(2)
C25 C24 C23 120.7(2)
C24 C25 C26 117.9(2)
C25 C26 C21 121.9(2)
C25 C26 S1 128.29(18)
C21 C26 S1 109.82(17)
N2 C30 C36 118.2(2)
N2 C30 S2 115.38(16)
C36 C30 S2 126.20(17)
C32 C31 C36 116.0(2)
C32 C31 Ir1 129.00(17)
C36 C31 Ir1 114.97(16)
C33 C32 C31 121.4(2)
C32 C33 C34 120.9(2)
C35 C34 C33 119.3(2)
C34 C35 C36 119.0(2)
C35 C36 C31 123.2(2)
C35 C36 C30 123.7(2)
C31 C36 C30 113.08(19)
C42 C41 C46 121.8(2)
C42 C41 S2 127.89(18)
C46 C41 S2 110.15(17)
C43 C42 C41 117.7(2)
C42 C43 C44 121.0(2)
C45 C44 C43 121.5(2)
C44 C45 C46 118.2(2)
C45 C46 N2 126.9(2)
C45 C46 C41 119.7(2)
N2 C46 C41 113.4(2)
C56 C51 C52 118.6(2)
C56 C51 N3 122.19(19)
C52 C51 N3 118.83(19)
C53 C52 C51 120.6(2)
C52 C53 C54 121.0(2)
C52 C53 C57 118.8(2)
C54 C53 C57 120.2(2)
C55 C54 C53 118.4(2)
C54 C55 C56 121.2(2)
C54 C55 C58 118.7(2)
C56 C55 C58 120.1(2)
C55 C56 C51 120.0(2)
F52 C57 F51 106.7(2)
F52 C57 F53 105.5(2)
F51 C57 F53 106.8(2)
F52 C57 C53 112.3(2)
F51 C57 C53 112.1(2)
F53 C57 C53 113.0(2)
F55 C58 F54 106.4(2)
F55 C58 F56 106.5(2)
F54 C58 F56 105.7(2)
F55 C58 C55 113.0(2)
F54 C58 C55 112.3(2)
F56 C58 C55 112.4(2)
C66 C61 C62 119.2(2)
C66 C61 N4 120.91(19)
C62 C61 N4 119.75(19)
C63 C62 C61 120.0(2)
C62 C63 C64 121.0(2)
C62 C63 C67 119.7(2)
C64 C63 C67 119.3(2)
C65 C64 C63 118.8(2)
C64 C65 C66 120.7(2)
C64 C65 C68 119.7(2)
C66 C65 C68 119.6(2)
C65 C66 C61 120.3(2)
F61 C67 F63 106.6(2)
F61 C67 F62 107.2(2)
F63 C67 F62 105.6(2)
F61 C67 C63 112.8(2)
F63 C67 C63 112.9(2)
F62 C67 C63 111.2(2)
F64 C68 F65 110.6(3)
F64 C68 F66 104.5(3)
F65A C68 F66 137.1(5)
F65 C68 F66 99.8(3)
F65A C68 F64A 93.9(9)
F66 C68 F64A 88.7(9)
F64 C68 C65 115.1(3)
F65A C68 C65 108.4(5)
F65 C68 C65 112.7(2)
F66 C68 C65 112.8(2)
F64A C68 C65 102.2(7)

loop_
_geom_bond_atom_site_label_1
_geom_bond_atom_site_label_2
_geom_bond_distance
Ir1 C11 2.024(2)
Ir1 C31 2.029(2)
Ir1 N1 2.0731(19)
Ir1 N2 2.075(2)
Ir1 N4 2.1676(19)
Ir1 N3 2.191(2)
S1 C10 1.730(2)
S1 C26 1.742(2)
S2 C30 1.726(2)
S2 C41 1.741(2)
N1 C10 1.327(3)
N1 C21 1.397(3)
N2 C30 1.329(3)
N2 C46 1.399(3)
N3 C2 1.335(3)
N3 C51 1.428(3)
N4 C4 1.326(3)
N4 C61 1.425(3)
F51 C57 1.338(3)
F52 C57 1.335(3)
F53 C57 1.342(3)
F54 C58 1.338(3)
F55 C58 1.338(3)
F56 C58 1.339(3)
F61 C67 1.333(3)
F62 C67 1.342(3)
F63 C67 1.335(3)
F66 C68 1.348(3)
F64A C68 1.385(12)
F65A C68 1.331(10)
F64 C68 1.305(4)
F65 C68 1.333(4)
C1 C2 1.521(3)
C2 C3 1.398(3)
C3 C4 1.400(3)
C4 C5 1.523(3)
C10 C16 1.441(3)
C11 C12 1.406(3)
C11 C16 1.414(3)
C12 C13 1.388(3)
C13 C14 1.399(4)
C14 C15 1.381(4)
C15 C16 1.399(3)
C21 C22 1.398(3)
C21 C26 1.410(3)
C22 C23 1.392(3)
C23 C24 1.405(3)
C24 C25 1.380(4)
C25 C26 1.392(3)
C30 C36 1.447(3)
C31 C32 1.404(3)
C31 C36 1.407(3)
C32 C33 1.393(3)
C33 C34 1.398(4)
C34 C35 1.385(3)
C35 C36 1.401(3)
C41 C42 1.394(3)
C41 C46 1.412(3)
C42 C43 1.380(4)
C43 C44 1.403(4)
C44 C45 1.387(3)
C45 C46 1.394(3)
C51 C56 1.400(3)
C51 C52 1.401(3)
C52 C53 1.387(3)
C53 C54 1.393(3)
C53 C57 1.502(3)
C54 C55 1.391(3)
C55 C56 1.397(3)
C55 C58 1.504(3)
C61 C66 1.396(3)
C61 C62 1.400(3)
C62 C63 1.387(3)
C63 C64 1.396(3)
C63 C67 1.502(3)
C64 C65 1.391(3)
C65 C66 1.393(3)
C65 C68 1.508(3)
